data_7701516
loop_
_publ_author_name
'Krajewski, Sebastian M.'
'Crossman, Aaron S.'
'Akturk, Eser S.'
'Suhrbier, Tim'
'Scappaticci, Steven J.'
'Staab, Maxwell W.'
'Marshak, Michael P.'

_publ_section_title
;
 Sterically encumbered \b-diketonates and base metal catalysis.
;
_journal_issue 28
_journal_name_full 'Dalton transactions (Cambridge, England : 2003)'
_journal_page_first 10714
_journal_page_last 10722
_journal_paper_doi 10.1039/c9dt02293g
_journal_volume 48
_journal_year 2019
_chemical_formula_moiety 'C70 H86 Co O6'
_chemical_formula_sum 'C70 H86 Co O6'
_chemical_formula_weight 1082.31
_chemical_name_common Co(Aracac)2(THF)2-cis
_space_group_crystal_system tetragonal
_space_group_IT_number 86
_space_group_name_Hall '-P 4bc'
_space_group_name_H-M_alt 'P 42/n :2'
_atom_sites_solution_hydrogens geom
_atom_sites_solution_primary dual
_audit_creation_date 2018-05-25
_audit_creation_method
;
Olex2 1.2
(compiled 2018.04.18 svn.r3501 for OlexSys, GUI svn.r5488)
;
_audit_update_record
;
2018-09-18 deposited with the CCDC.	2019-06-24 downloaded from the CCDC.
;
_cell_angle_alpha 90
_cell_angle_beta 90
_cell_angle_gamma 90
_cell_formula_units_Z 8
_cell_length_a 35.001(9)
_cell_length_b 35.001
_cell_length_c 10.840(3)
_cell_measurement_reflns_used 9750
_cell_measurement_temperature 200(2)
_cell_measurement_theta_max 27.297
_cell_measurement_theta_min 2.816
_cell_volume 13280(5)
_computing_cell_refinement 'SAINT v8.34A (Bruker, 2013)'
_computing_data_reduction 'SAINT v8.34A (Bruker, 2013)'
_computing_molecular_graphics 'Olex2 (Dolomanov et al., 2009)'
_computing_publication_material 'Olex2 (Dolomanov et al., 2009)'
_computing_structure_refinement 'ShelXL (Sheldrick, 2015)'
_computing_structure_solution 'ShelXT (Sheldrick, 2015)'
_diffrn_ambient_temperature 200.15
_diffrn_measured_fraction_theta_full 0.998
_diffrn_measured_fraction_theta_max 0.998
_diffrn_measurement_device_type 'Bruker APEX-II CCD'
_diffrn_measurement_method '\f and \w scans'
_diffrn_radiation_type MoK\a
_diffrn_radiation_wavelength 0.71073
_diffrn_reflns_av_R_equivalents 0.0505
_diffrn_reflns_av_unetI/netI 0.0172
_diffrn_reflns_Laue_measured_fraction_full 0.998
_diffrn_reflns_Laue_measured_fraction_max 0.998
_diffrn_reflns_limit_h_max 45
_diffrn_reflns_limit_h_min -45
_diffrn_reflns_limit_k_max 45
_diffrn_reflns_limit_k_min -45
_diffrn_reflns_limit_l_max 14
_diffrn_reflns_limit_l_min -14
_diffrn_reflns_number 349141
_diffrn_reflns_point_group_measured_fraction_full 0.998
_diffrn_reflns_point_group_measured_fraction_max 0.998
_diffrn_reflns_theta_full 25.242
_diffrn_reflns_theta_max 27.528
_diffrn_reflns_theta_min 2.498
_diffrn_standards_number 0
_exptl_absorpt_coefficient_mu 0.305
_exptl_absorpt_correction_T_max 0.7456
_exptl_absorpt_correction_T_min 0.7112
_exptl_absorpt_correction_type multi-scan
_exptl_absorpt_process_details
'SADABS-2014/5 (Bruker,2014/5) was used for absorption correction. wR2(int) was 0.0577 before and 0.0545 after correction. The Ratio of minimum to maximum transmission is 0.9539. The \l/2 correction factor is Not present.'
_exptl_crystal_colour purple
_exptl_crystal_density_diffrn 1.083
_exptl_crystal_description block
_exptl_crystal_F_000 4648
_exptl_crystal_size_max 0.5
_exptl_crystal_size_mid 0.3
_exptl_crystal_size_min 0.2
_refine_diff_density_max 0.367
_refine_diff_density_min -0.383
_refine_diff_density_rms 0.046
_refine_ls_extinction_method none
_refine_ls_goodness_of_fit_ref 1.078
_refine_ls_hydrogen_treatment constr
_refine_ls_matrix_type full
_refine_ls_number_parameters 762
_refine_ls_number_reflns 15274
_refine_ls_number_restraints 301
_refine_ls_restrained_S_all 1.072
_refine_ls_R_factor_all 0.0585
_refine_ls_R_factor_gt 0.0471
_refine_ls_shift/su_max 0.001
_refine_ls_shift/su_mean 0.000
_refine_ls_structure_factor_coef Fsqd
_refine_ls_weighting_details 'w=1/[\s^2^(Fo^2^)+(0.0447P)^2^+8.9718P] where P=(Fo^2^+2Fc^2^)/3'
_refine_ls_weighting_scheme calc
_refine_ls_wR_factor_gt 0.1099
_refine_ls_wR_factor_ref 0.1162
_reflns_Friedel_coverage 0.000
_reflns_number_gt 12817
_reflns_number_total 15274
_reflns_threshold_expression 'I > 2\s(I)'
_cod_data_source_file c9dt02293g2.cif
_cod_data_source_block Coaracac2thf2-cis
_cod_original_sg_symbol_H-M 'P 42/n'
_cod_database_code 7701516
_shelx_shelxl_version_number 2016/6
_shelx_space_group_comment
;
The symmetry employed for this shelxl refinement is uniquely defined
by the following loop, which should always be used as a source of
symmetry information in preference to the above space-group names.
They are only intended as comments.
;
_shelx_estimated_absorpt_t_max 0.942
_shelx_estimated_absorpt_t_min 0.862
_olex2_refinement_description
;
1. Fixed Uiso
 At 1.2 times of:
  All C(H) groups, All C(H,H) groups, All C(H,H,H,H) groups
 At 1.5 times of:
  All C(H,H,H) groups
2. Rigid bond restraints
 All non-hydrogen atoms
 with sigma for 1-2 distances of 0.005 and sigma for 1-3 distances of 0.005
3. Uiso/Uaniso restraints and constraints
C61A \\sim C60 \\sim C62A \\sim C62 \\sim C60A \\sim C61 \\sim C68A \\sim C68
\\sim C69 \\sim C69A: within 1.7A with sigma of 0.02 and sigma for terminal
atoms of 0.04
4. Others
 Sof(C60A)=Sof(H60D)=Sof(H60E)=Sof(H60F)=Sof(C61A)=Sof(H61D)=Sof(H61E)=
 Sof(H61F)=Sof(C62A)=Sof(H62D)=Sof(H62E)=Sof(H62F)=1-FVAR(1)
 Sof(C60)=Sof(H60A)=Sof(H60B)=Sof(H60C)=Sof(C61)=Sof(H61A)=Sof(H61B)=Sof(H61C)=
 Sof(C62)=Sof(H62A)=Sof(H62B)=Sof(H62C)=FVAR(1)
 Sof(H67C)=Sof(H67D)=Sof(H70C)=Sof(H70D)=Sof(C68A)=Sof(H68A)=Sof(H68B)=
 Sof(C69A)=Sof(H69A)=Sof(H69B)=1-FVAR(2)
 Sof(H67A)=Sof(H67B)=Sof(H70A)=Sof(H70B)=Sof(C69)=Sof(H69C)=Sof(H69D)=Sof(C68)=
 Sof(H68C)=Sof(H68D)=FVAR(2)
5.a Secondary CH2 refined with riding coordinates:
 C63(H63A,H63B), C64(H64A,H64B), C65(H65A,H65B), C66(H66A,H66B), C67(H67A,
 H67B), C67(H67C,H67D), C70(H70A,H70B), C70(H70C,H70D), C68A(H68A,H68B),
 C69A(H69A,H69B), C69(H69C,H69D), C68(H68C,H68D)
5.b Aromatic/amide H refined with riding coordinates:
 C2(H2), C6(H6), C7(H7), C8(H8), C12(H12), C14(H14), C21(H21), C23(H23),
 C33(H33), C37(H37), C38(H38), C39(H39), C43(H43), C45(H45), C52(H52), C54(H54)
5.c Idealised Me refined as rotating group:
 C16(H16A,H16B,H16C), C17(H17A,H17B,H17C), C18(H18A,H18B,H18C), C25(H25A,H25B,
 H25C), C26(H26A,H26B,H26C), C27(H27A,H27B,H27C), C29(H29A,H29B,H29C), C30(H30A,
 H30B,H30C), C31(H31A,H31B,H31C), C47(H47A,H47B,H47C), C48(H48A,H48B,H48C),
 C49(H49A,H49B,H49C), C56(H56A,H56B,H56C), C57(H57A,H57B,H57C), C58(H58A,H58B,
 H58C), C60(H60A,H60B,H60C), C61(H61A,H61B,H61C), C62(H62A,H62B,H62C),
 C60A(H60D,H60E,H60F), C61A(H61D,H61E,H61F), C62A(H62D,H62E,H62F)
;
_olex2_submission_special_instructions 'No special instructions were received'

loop_
_space_group_symop_operation_xyz
'x, y, z'
'-x+1/2, -y+1/2, z'
'-y, x+1/2, z+1/2'
'y+1/2, -x, z+1/2'
'-x, -y, -z'
'x-1/2, y-1/2, -z'
'y, -x-1/2, -z-1/2'
'-y-1/2, x, -z-1/2'

loop_
_atom_site_label
_atom_site_type_symbol
_atom_site_fract_x
_atom_site_fract_y
_atom_site_fract_z
_atom_site_U_iso_or_equiv
_atom_site_adp_type
_atom_site_occupancy
_atom_site_site_symmetry_order
_atom_site_calc_flag
_atom_site_refinement_flags_posn
_atom_site_refinement_flags_adp
_atom_site_refinement_flags_occupancy
_atom_site_disorder_assembly
_atom_site_disorder_group
Co1 Co 0.50935(2) 0.69573(2) 0.57798(2) 0.02265(6) Uani 1 1 d . U . . .
O1 O 0.53675(3) 0.66294(3) 0.45234(10) 0.0254(2) Uani 1 1 d . U . . .
O2 O 0.55778(3) 0.69605(3) 0.68242(10) 0.0280(2) Uani 1 1 d . U . . .
O3 O 0.46281(3) 0.69779(3) 0.46335(10) 0.0242(2) Uani 1 1 d . U . . .
O4 O 0.47961(3) 0.72566(4) 0.70435(11) 0.0298(3) Uani 1 1 d . U . . .
O5 O 0.53236(4) 0.75164(3) 0.50745(11) 0.0324(3) Uani 1 1 d . U . . .
O6 O 0.49055(4) 0.64394(4) 0.67475(11) 0.0338(3) Uani 1 1 d . U . . .
C1 C 0.56935(5) 0.64784(4) 0.46599(14) 0.0229(3) Uani 1 1 d . U . . .
C2 C 0.59534(5) 0.65518(5) 0.56024(16) 0.0299(4) Uani 1 1 d . U . . .
H2 H 0.619384 0.642672 0.555845 0.036 Uiso 1 1 calc R . . . .
C3 C 0.58909(5) 0.67942(5) 0.66093(15) 0.0267(3) Uani 1 1 d . U . . .
C4 C 0.58183(5) 0.61962(5) 0.36883(15) 0.0257(3) Uani 1 1 d . U . . .
C5 C 0.58252(5) 0.58039(5) 0.39582(16) 0.0318(4) Uani 1 1 d . U . . .
C6 C 0.59487(7) 0.55511(5) 0.30542(19) 0.0474(5) Uani 1 1 d . U . . .
H6 H 0.595349 0.528513 0.322768 0.057 Uiso 1 1 calc R . . . .
C7 C 0.60643(8) 0.56784(6) 0.1912(2) 0.0549(6) Uani 1 1 d . U . . .
H7 H 0.615177 0.550173 0.130951 0.066 Uiso 1 1 calc R . . . .
C8 C 0.60527(7) 0.60632(6) 0.16462(18) 0.0451(5) Uani 1 1 d . U . . .
H8 H 0.612994 0.614987 0.085404 0.054 Uiso 1 1 calc R . . . .
C9 C 0.59297(5) 0.63260(5) 0.25181(16) 0.0297(4) Uani 1 1 d . U . . .
C10 C 0.56716(5) 0.56418(5) 0.51391(17) 0.0307(4) Uani 1 1 d . U . . .
C11 C 0.52793(6) 0.55712(5) 0.5221(2) 0.0399(4) Uani 1 1 d . U . . .
C12 C 0.51358(6) 0.53918(6) 0.6261(2) 0.0513(6) Uani 1 1 d . U . . .
H12 H 0.486993 0.533869 0.630144 0.062 Uiso 1 1 calc R . . . .
C13 C 0.53647(7) 0.52876(7) 0.7239(2) 0.0531(6) Uani 1 1 d . U . . .
C14 C 0.57508(6) 0.53632(7) 0.7152(2) 0.0480(5) Uani 1 1 d . U . . .
H14 H 0.591240 0.529789 0.782402 0.058 Uiso 1 1 calc R . . . .
C15 C 0.59110(6) 0.55323(6) 0.61098(18) 0.0373(4) Uani 1 1 d . U . . .
C16 C 0.50138(7) 0.56854(7) 0.4200(3) 0.0581(6) Uani 1 1 d . U . . .
H16A H 0.498464 0.596389 0.419536 0.087 Uiso 1 1 calc GR . . . .
H16B H 0.476395 0.556560 0.432920 0.087 Uiso 1 1 calc GR . . . .
H16C H 0.511933 0.560142 0.340758 0.087 Uiso 1 1 calc GR . . . .
C17 C 0.51983(9) 0.51001(10) 0.8380(3) 0.0855(10) Uani 1 1 d . U . . .
H17A H 0.492063 0.507743 0.828855 0.128 Uiso 1 1 calc GR . . . .
H17B H 0.525668 0.525637 0.910608 0.128 Uiso 1 1 calc GR . . . .
H17C H 0.530992 0.484531 0.848292 0.128 Uiso 1 1 calc GR . . . .
C18 C 0.63374(6) 0.55864(7) 0.6049(2) 0.0506(6) Uani 1 1 d . U . . .
H18A H 0.642128 0.557538 0.518763 0.076 Uiso 1 1 calc GR . . . .
H18B H 0.646372 0.538351 0.652064 0.076 Uiso 1 1 calc GR . . . .
H18C H 0.640477 0.583539 0.640082 0.076 Uiso 1 1 calc GR . . . .
C19 C 0.59203(5) 0.67381(5) 0.21403(15) 0.0275(3) Uani 1 1 d . U . . .
C20 C 0.62477(5) 0.69628(6) 0.22462(18) 0.0359(4) Uani 1 1 d . U . . .
C21 C 0.62433(6) 0.73331(6) 0.17745(19) 0.0419(4) Uani 1 1 d . U . . .
H21 H 0.646494 0.748769 0.185538 0.050 Uiso 1 1 calc R . . . .
C22 C 0.59247(6) 0.74813(5) 0.11918(18) 0.0398(4) Uani 1 1 d . U . . .
C23 C 0.56029(6) 0.72545(5) 0.11004(17) 0.0347(4) Uani 1 1 d . U . . .
H23 H 0.538206 0.735400 0.070520 0.042 Uiso 1 1 calc R . . . .
C24 C 0.55927(5) 0.68840(5) 0.15707(15) 0.0288(4) Uani 1 1 d . U . . .
C25 C 0.66042(6) 0.68104(8) 0.2848(2) 0.0577(6) Uani 1 1 d . U . . .
H25A H 0.654986 0.674614 0.370981 0.087 Uiso 1 1 calc GR . . . .
H25B H 0.680530 0.700494 0.281489 0.087 Uiso 1 1 calc GR . . . .
H25C H 0.668955 0.658082 0.240937 0.087 Uiso 1 1 calc GR . . . .
C26 C 0.59250(9) 0.78821(6) 0.0671(2) 0.0619(7) Uani 1 1 d . U . . .
H26A H 0.587197 0.806519 0.133353 0.093 Uiso 1 1 calc GR . . . .
H26B H 0.572776 0.790344 0.003356 0.093 Uiso 1 1 calc GR . . . .
H26C H 0.617562 0.793744 0.030978 0.093 Uiso 1 1 calc GR . . . .
C27 C 0.52338(6) 0.66523(6) 0.1465(2) 0.0432(5) Uani 1 1 d . U . . .
H27A H 0.529003 0.641107 0.104340 0.065 Uiso 1 1 calc GR . . . .
H27B H 0.504334 0.679569 0.099036 0.065 Uiso 1 1 calc GR . . . .
H27C H 0.513346 0.659892 0.229082 0.065 Uiso 1 1 calc GR . . . .
C28 C 0.62099(5) 0.68647(6) 0.75580(17) 0.0362(4) Uani 1 1 d . U . . .
C29 C 0.61137(8) 0.66331(9) 0.8703(2) 0.0647(7) Uani 1 1 d . U . . .
H29A H 0.586119 0.670810 0.900886 0.097 Uiso 1 1 calc GR . . . .
H29B H 0.630583 0.668128 0.934180 0.097 Uiso 1 1 calc GR . . . .
H29C H 0.611218 0.636055 0.849558 0.097 Uiso 1 1 calc GR . . . .
C30 C 0.66068(6) 0.67446(10) 0.7103(2) 0.0682(8) Uani 1 1 d . U . . .
H30A H 0.660812 0.646943 0.693607 0.102 Uiso 1 1 calc GR . . . .
H30B H 0.679738 0.680364 0.773703 0.102 Uiso 1 1 calc GR . . . .
H30C H 0.666850 0.688397 0.634451 0.102 Uiso 1 1 calc GR . . . .
C31 C 0.62140(8) 0.72868(7) 0.7892(3) 0.0653(7) Uani 1 1 d . U . . .
H31A H 0.629352 0.743662 0.717244 0.098 Uiso 1 1 calc GR . . . .
H31B H 0.639372 0.732963 0.857084 0.098 Uiso 1 1 calc GR . . . .
H31C H 0.595730 0.736598 0.814656 0.098 Uiso 1 1 calc GR . . . .
C32 C 0.43344(4) 0.71840(4) 0.48015(14) 0.0210(3) Uani 1 1 d . U . . .
C33 C 0.42485(5) 0.73925(5) 0.58612(15) 0.0271(3) Uani 1 1 d . U . . .
H33 H 0.401565 0.753206 0.586209 0.032 Uiso 1 1 calc R . . . .
C34 C 0.44737(5) 0.74148(5) 0.69212(15) 0.0271(3) Uani 1 1 d . U . . .
C35 C 0.40542(4) 0.72022(4) 0.37349(14) 0.0222(3) Uani 1 1 d . U . . .
C36 C 0.39998(5) 0.75479(5) 0.31001(15) 0.0247(3) Uani 1 1 d . U . . .
C37 C 0.37668(5) 0.75562(5) 0.20593(17) 0.0338(4) Uani 1 1 d . U . . .
H37 H 0.374178 0.778715 0.160597 0.041 Uiso 1 1 calc R . . . .
C38 C 0.35720(6) 0.72356(6) 0.16755(18) 0.0404(5) Uani 1 1 d . U . . .
H38 H 0.341396 0.724477 0.096367 0.048 Uiso 1 1 calc R . . . .
C39 C 0.36093(6) 0.69006(5) 0.23381(18) 0.0366(4) Uani 1 1 d . U . . .
H39 H 0.346773 0.668177 0.209361 0.044 Uiso 1 1 calc R . . . .
C40 C 0.38507(5) 0.68773(5) 0.33587(15) 0.0262(3) Uani 1 1 d . U . . .
C41 C 0.41760(5) 0.79146(4) 0.35196(15) 0.0246(3) Uani 1 1 d . U . . .
C42 C 0.45578(5) 0.80000(5) 0.32639(16) 0.0280(3) Uani 1 1 d . U . . .
C43 C 0.47086(6) 0.83417(5) 0.3692(2) 0.0386(4) Uani 1 1 d . U . . .
H43 H 0.496836 0.839985 0.352103 0.046 Uiso 1 1 calc R . . . .
C44 C 0.44930(6) 0.86009(6) 0.4361(2) 0.0446(5) Uani 1 1 d . U . . .
C45 C 0.41138(6) 0.85153(5) 0.4574(2) 0.0402(4) Uani 1 1 d . U . . .
H45 H 0.396093 0.869246 0.501849 0.048 Uiso 1 1 calc R . . . .
C46 C 0.39491(5) 0.81788(5) 0.41592(17) 0.0313(4) Uani 1 1 d . U . . .
C47 C 0.48017(5) 0.77316(6) 0.25180(18) 0.0373(4) Uani 1 1 d . U . . .
H47A H 0.486283 0.750554 0.301347 0.056 Uiso 1 1 calc GR . . . .
H47B H 0.503873 0.786112 0.227944 0.056 Uiso 1 1 calc GR . . . .
H47C H 0.466247 0.765349 0.177541 0.056 Uiso 1 1 calc GR . . . .
C48 C 0.46638(8) 0.89688(7) 0.4840(3) 0.0748(9) Uani 1 1 d . U . . .
H48A H 0.446986 0.911032 0.530462 0.112 Uiso 1 1 calc GR . . . .
H48B H 0.475189 0.912420 0.414347 0.112 Uiso 1 1 calc GR . . . .
H48C H 0.488033 0.891029 0.538059 0.112 Uiso 1 1 calc GR . . . .
C49 C 0.35323(6) 0.81012(6) 0.4429(2) 0.0441(5) Uani 1 1 d . U . . .
H49A H 0.339459 0.806158 0.365261 0.066 Uiso 1 1 calc GR . . . .
H49B H 0.342204 0.831993 0.486745 0.066 Uiso 1 1 calc GR . . . .
H49C H 0.351012 0.787188 0.494303 0.066 Uiso 1 1 calc GR . . . .
C50 C 0.38599(5) 0.65016(5) 0.40136(15) 0.0260(3) Uani 1 1 d . U . . .
C51 C 0.40471(5) 0.61925(5) 0.34613(17) 0.0292(4) Uani 1 1 d . U . . .
C52 C 0.40159(5) 0.58328(5) 0.39977(18) 0.0337(4) Uani 1 1 d . U . . .
H52 H 0.413606 0.562104 0.361058 0.040 Uiso 1 1 calc R . . . .
C53 C 0.38144(5) 0.57754(5) 0.50807(19) 0.0357(4) Uani 1 1 d . U . . .
C54 C 0.36340(5) 0.60842(5) 0.56183(18) 0.0333(4) Uani 1 1 d . U . . .
H54 H 0.349583 0.604795 0.636358 0.040 Uiso 1 1 calc R . . . .
C55 C 0.36493(5) 0.64472(5) 0.50963(17) 0.0301(4) Uani 1 1 d . U . . .
C56 C 0.42888(6) 0.62462(6) 0.23277(19) 0.0422(5) Uani 1 1 d . U . . .
H56A H 0.412664 0.632685 0.163817 0.063 Uiso 1 1 calc GR . . . .
H56B H 0.441473 0.600461 0.211947 0.063 Uiso 1 1 calc GR . . . .
H56C H 0.448259 0.644224 0.248660 0.063 Uiso 1 1 calc GR . . . .
C57 C 0.38005(7) 0.53853(6) 0.5668(2) 0.0540(6) Uani 1 1 d . U . . .
H57A H 0.353510 0.529666 0.570205 0.081 Uiso 1 1 calc GR . . . .
H57B H 0.390452 0.539956 0.650599 0.081 Uiso 1 1 calc GR . . . .
H57C H 0.395277 0.520603 0.517754 0.081 Uiso 1 1 calc GR . . . .
C58 C 0.34338(6) 0.67701(6) 0.5701(2) 0.0440(5) Uani 1 1 d . U . . .
H58A H 0.359560 0.699843 0.572512 0.066 Uiso 1 1 calc GR . . . .
H58B H 0.336403 0.669663 0.654418 0.066 Uiso 1 1 calc GR . . . .
H58C H 0.320165 0.682487 0.522769 0.066 Uiso 1 1 calc GR . . . .
C59 C 0.43307(6) 0.76380(7) 0.80530(18) 0.0448(5) Uani 1 1 d . U . . .
C60 C 0.46555(14) 0.78894(19) 0.8539(6) 0.084(2) Uani 0.636(7) 1 d . U P A 1
H60A H 0.458591 0.799111 0.935106 0.126 Uiso 0.636(7) 1 calc GR . P A 1
H60B H 0.469940 0.810140 0.796599 0.126 Uiso 0.636(7) 1 calc GR . P A 1
H60C H 0.488902 0.773660 0.861193 0.126 Uiso 0.636(7) 1 calc GR . P A 1
C61 C 0.39789(16) 0.7859(2) 0.7884(5) 0.089(2) Uani 0.636(7) 1 d . U P A 1
H61A H 0.391603 0.799219 0.865326 0.133 Uiso 0.636(7) 1 calc GR . P A 1
H61B H 0.376944 0.768650 0.766267 0.133 Uiso 0.636(7) 1 calc GR . P A 1
H61C H 0.401613 0.804664 0.722353 0.133 Uiso 0.636(7) 1 calc GR . P A 1
C62 C 0.4273(2) 0.73200(17) 0.9077(4) 0.093(2) Uani 0.636(7) 1 d . U P A 1
H62A H 0.451370 0.718117 0.919736 0.139 Uiso 0.636(7) 1 calc GR . P A 1
H62B H 0.407413 0.714126 0.881202 0.139 Uiso 0.636(7) 1 calc GR . P A 1
H62C H 0.419711 0.744091 0.985402 0.139 Uiso 0.636(7) 1 calc GR . P A 1
C63 C 0.53443(7) 0.78316(6) 0.59299(19) 0.0429(5) Uani 1 1 d . U . . .
H63A H 0.538538 0.773640 0.677968 0.052 Uiso 1 1 calc R . . . .
H63B H 0.510409 0.798075 0.591218 0.052 Uiso 1 1 calc R . . . .
C64 C 0.56781(8) 0.80785(7) 0.5527(2) 0.0608(7) Uani 1 1 d . U . . .
H64A H 0.559898 0.834879 0.544220 0.073 Uiso 1 1 calc R . . . .
H64B H 0.589013 0.806283 0.612910 0.073 Uiso 1 1 calc R . . . .
C65 C 0.57974(8) 0.79150(7) 0.4290(2) 0.0576(6) Uani 1 1 d . U . . .
H65A H 0.566611 0.804687 0.360213 0.069 Uiso 1 1 calc R . . . .
H65B H 0.607711 0.793456 0.417023 0.069 Uiso 1 1 calc R . . . .
C66 C 0.56729(6) 0.75059(6) 0.43855(19) 0.0409(4) Uani 1 1 d . U . . .
H66A H 0.563016 0.739541 0.355629 0.049 Uiso 1 1 calc R . . . .
H66B H 0.586790 0.735140 0.482004 0.049 Uiso 1 1 calc R . . . .
C67 C 0.45102(6) 0.63337(7) 0.6669(2) 0.0490(5) Uani 1 1 d . U . . .
H67A H 0.445686 0.620964 0.586614 0.059 Uiso 0.665(12) 1 calc R . P B 1
H67B H 0.434565 0.656255 0.674459 0.059 Uiso 0.665(12) 1 calc R . P B 1
H67C H 0.436484 0.653379 0.622554 0.059 Uiso 0.335(12) 1 calc R . P B 2
H67D H 0.448367 0.609078 0.620859 0.059 Uiso 0.335(12) 1 calc R . P B 2
C70 C 0.50377(7) 0.63681(8) 0.7985(2) 0.0566(6) Uani 1 1 d . U . . .
H70A H 0.514339 0.660455 0.835175 0.068 Uiso 0.665(12) 1 calc R . P B 1
H70B H 0.523944 0.616988 0.798348 0.068 Uiso 0.665(12) 1 calc R . P B 1
H70C H 0.506637 0.661106 0.844301 0.068 Uiso 0.335(12) 1 calc R . P B 2
H70D H 0.528747 0.623547 0.797096 0.068 Uiso 0.335(12) 1 calc R . P B 2
C60A C 0.3901(3) 0.7536(4) 0.8326(9) 0.101(4) Uani 0.364(7) 1 d . U P A 2
H60D H 0.387777 0.726013 0.846530 0.151 Uiso 0.364(7) 1 calc GR . P A 2
H60E H 0.374296 0.760986 0.761982 0.151 Uiso 0.364(7) 1 calc GR . P A 2
H60F H 0.381575 0.767362 0.906270 0.151 Uiso 0.364(7) 1 calc GR . P A 2
C61A C 0.4298(4) 0.8072(2) 0.7587(8) 0.103(4) Uani 0.364(7) 1 d . U P A 2
H61D H 0.417112 0.822656 0.822120 0.155 Uiso 0.364(7) 1 calc GR . P A 2
H61E H 0.414785 0.808096 0.682375 0.155 Uiso 0.364(7) 1 calc GR . P A 2
H61F H 0.455391 0.817436 0.743164 0.155 Uiso 0.364(7) 1 calc GR . P A 2
C62A C 0.4560(3) 0.7614(4) 0.9085(8) 0.092(4) Uani 0.364(7) 1 d . U P A 2
H62D H 0.444393 0.775962 0.975990 0.137 Uiso 0.364(7) 1 calc GR . P A 2
H62E H 0.481263 0.771816 0.889714 0.137 Uiso 0.364(7) 1 calc GR . P A 2
H62F H 0.458476 0.734532 0.933182 0.137 Uiso 0.364(7) 1 calc GR . P A 2
C68A C 0.4367(3) 0.6291(5) 0.7870(9) 0.072(3) Uani 0.335(12) 1 d . U P B 2
H68A H 0.415346 0.610497 0.790083 0.086 Uiso 0.335(12) 1 calc R . P B 2
H68B H 0.428196 0.653755 0.822228 0.086 Uiso 0.335(12) 1 calc R . P B 2
C69A C 0.4748(8) 0.6128(7) 0.856(2) 0.066(4) Uani 0.335(12) 1 d . U P B 2
H69A H 0.473639 0.616773 0.946221 0.079 Uiso 0.335(12) 1 calc R . P B 2
H69B H 0.479031 0.585418 0.838051 0.079 Uiso 0.335(12) 1 calc R . P B 2
C69 C 0.4688(4) 0.6231(4) 0.8722(12) 0.077(3) Uani 0.665(12) 1 d . U P B 1
H69C H 0.475849 0.603283 0.933229 0.093 Uiso 0.665(12) 1 calc R . P B 1
H69D H 0.455996 0.644552 0.915044 0.093 Uiso 0.665(12) 1 calc R . P B 1
C68 C 0.44341(13) 0.60654(19) 0.7692(5) 0.0532(13) Uani 0.665(12) 1 d . U P B 1
H68C H 0.451121 0.580164 0.747558 0.064 Uiso 0.665(12) 1 calc R . P B 1
H68D H 0.416102 0.606706 0.792972 0.064 Uiso 0.665(12) 1 calc R . P B 1

loop_
_atom_site_aniso_label
_atom_site_aniso_U_11
_atom_site_aniso_U_22
_atom_site_aniso_U_33
_atom_site_aniso_U_23
_atom_site_aniso_U_13
_atom_site_aniso_U_12
Co1 0.02218(11) 0.02667(12) 0.01910(11) -0.00239(8) 0.00103(8) 0.00243(8)
O1 0.0265(6) 0.0288(6) 0.0208(5) -0.0022(4) 0.0004(4) 0.0049(5)
O2 0.0253(6) 0.0367(6) 0.0218(6) -0.0028(5) 0.0001(4) 0.0016(5)
O3 0.0253(5) 0.0256(6) 0.0217(5) -0.0032(4) -0.0012(4) 0.0032(4)
O4 0.0276(6) 0.0403(7) 0.0213(6) -0.0075(5) -0.0016(5) 0.0061(5)
O5 0.0389(7) 0.0302(6) 0.0281(6) -0.0038(5) 0.0047(5) -0.0022(5)
O6 0.0314(6) 0.0405(7) 0.0295(6) 0.0077(5) -0.0027(5) -0.0051(5)
C1 0.0273(8) 0.0215(7) 0.0199(7) 0.0049(6) 0.0044(6) 0.0024(6)
C2 0.0278(8) 0.0361(9) 0.0257(8) 0.0015(7) -0.0002(7) 0.0070(7)
C3 0.0258(8) 0.0327(9) 0.0215(8) 0.0050(6) 0.0015(6) -0.0005(7)
C4 0.0303(8) 0.0250(8) 0.0217(8) 0.0029(6) 0.0015(6) 0.0087(6)
C5 0.0407(10) 0.0271(8) 0.0277(9) 0.0055(7) 0.0036(7) 0.0105(7)
C6 0.0793(16) 0.0222(9) 0.0407(11) 0.0071(8) 0.0108(11) 0.0196(9)
C7 0.0944(18) 0.0337(10) 0.0366(11) -0.0006(9) 0.0204(12) 0.0289(11)
C8 0.0726(15) 0.0347(10) 0.0280(9) 0.0057(8) 0.0178(10) 0.0195(10)
C9 0.0394(9) 0.0259(8) 0.0237(8) 0.0048(6) 0.0065(7) 0.0109(7)
C10 0.0378(9) 0.0227(8) 0.0317(9) 0.0080(7) 0.0027(7) 0.0068(7)
C11 0.0394(10) 0.0338(10) 0.0466(11) 0.0102(9) -0.0019(9) 0.0049(8)
C12 0.0376(11) 0.0491(12) 0.0672(14) 0.0211(11) 0.0086(10) 0.0010(9)
C13 0.0536(13) 0.0545(13) 0.0513(13) 0.0258(11) 0.0156(10) 0.0063(10)
C14 0.0492(11) 0.0563(13) 0.0385(11) 0.0241(10) 0.0004(9) 0.0077(10)
C15 0.0385(10) 0.0377(10) 0.0357(10) 0.0129(8) 0.0024(8) 0.0064(8)
C16 0.0453(12) 0.0568(14) 0.0722(17) 0.0157(12) -0.0186(12) 0.0002(11)
C17 0.079(2) 0.104(2) 0.0729(19) 0.0515(18) 0.0264(16) 0.0036(17)
C18 0.0374(10) 0.0575(13) 0.0568(14) 0.0210(11) -0.0028(10) 0.0044(10)
C19 0.0373(9) 0.0247(8) 0.0205(8) 0.0027(6) 0.0089(7) 0.0064(7)
C20 0.0348(9) 0.0408(10) 0.0320(9) 0.0044(8) 0.0070(8) 0.0038(8)
C21 0.0475(11) 0.0368(10) 0.0415(11) 0.0033(8) 0.0110(9) -0.0107(8)
C22 0.0621(13) 0.0255(9) 0.0318(9) 0.0052(7) 0.0122(9) 0.0005(8)
C23 0.0483(11) 0.0293(9) 0.0264(9) 0.0049(7) 0.0035(8) 0.0114(7)
C24 0.0398(9) 0.0258(8) 0.0209(8) 0.0006(6) 0.0048(7) 0.0048(7)
C25 0.0375(11) 0.0718(16) 0.0638(16) 0.0149(13) -0.0009(11) 0.0025(11)
C26 0.102(2) 0.0299(10) 0.0542(14) 0.0128(10) 0.0087(14) -0.0040(11)
C27 0.0461(11) 0.0444(11) 0.0391(11) 0.0052(9) -0.0072(9) -0.0036(9)
C28 0.0309(9) 0.0516(11) 0.0261(9) -0.0010(8) -0.0056(7) 0.0010(8)
C29 0.0646(16) 0.096(2) 0.0331(11) 0.0175(12) -0.0161(11) -0.0065(14)
C30 0.0296(11) 0.119(2) 0.0565(15) -0.0207(15) -0.0092(10) 0.0032(12)
C31 0.0621(15) 0.0626(14) 0.0710(17) -0.0160(13) -0.0313(14) -0.0085(12)
C32 0.0227(7) 0.0191(7) 0.0210(7) 0.0018(6) 0.0006(6) -0.0023(6)
C33 0.0271(8) 0.0302(8) 0.0238(8) -0.0029(7) 0.0012(6) 0.0068(6)
C34 0.0289(8) 0.0304(8) 0.0220(8) -0.0041(6) 0.0038(6) 0.0027(7)
C35 0.0238(7) 0.0223(7) 0.0205(7) -0.0003(6) 0.0000(6) 0.0009(6)
C36 0.0273(8) 0.0231(7) 0.0238(8) 0.0002(6) 0.0004(6) 0.0010(6)
C37 0.0445(10) 0.0279(8) 0.0291(9) 0.0055(7) -0.0097(8) 0.0013(7)
C38 0.0506(12) 0.0369(10) 0.0338(10) 0.0041(8) -0.0200(9) -0.0034(8)
C39 0.0429(10) 0.0290(9) 0.0378(10) 0.0008(8) -0.0141(8) -0.0076(8)
C40 0.0287(8) 0.0241(8) 0.0258(8) 0.0011(6) -0.0034(6) -0.0028(6)
C41 0.0290(8) 0.0219(7) 0.0228(8) 0.0015(6) -0.0019(6) 0.0015(6)
C42 0.0306(8) 0.0263(8) 0.0272(8) 0.0034(7) 0.0003(7) 0.0010(6)
C43 0.0335(9) 0.0322(9) 0.0501(12) 0.0010(8) -0.0016(8) -0.0059(7)
C44 0.0490(11) 0.0291(9) 0.0557(13) -0.0089(9) -0.0089(10) -0.0026(8)
C45 0.0456(11) 0.0293(9) 0.0457(11) -0.0104(8) -0.0016(9) 0.0084(8)
C46 0.0324(9) 0.0295(8) 0.0320(9) -0.0006(7) -0.0002(7) 0.0052(7)
C47 0.0353(10) 0.0404(10) 0.0364(10) -0.0001(8) 0.0083(8) 0.0032(8)
C48 0.0669(17) 0.0423(13) 0.115(3) -0.0293(15) -0.0148(17) -0.0080(12)
C49 0.0337(10) 0.0485(12) 0.0502(12) -0.0058(10) 0.0058(9) 0.0071(8)
C50 0.0268(8) 0.0230(7) 0.0283(8) 0.0013(6) -0.0068(6) -0.0060(6)
C51 0.0271(8) 0.0285(8) 0.0319(9) -0.0022(7) -0.0067(7) -0.0047(7)
C52 0.0330(9) 0.0238(8) 0.0444(10) -0.0032(7) -0.0085(8) -0.0010(7)
C53 0.0331(9) 0.0275(8) 0.0464(11) 0.0085(8) -0.0111(8) -0.0071(7)
C54 0.0286(9) 0.0352(9) 0.0362(10) 0.0075(8) -0.0017(7) -0.0077(7)
C55 0.0262(8) 0.0283(8) 0.0359(9) 0.0022(7) -0.0028(7) -0.0044(7)
C56 0.0448(11) 0.0434(11) 0.0384(11) -0.0052(9) 0.0035(9) -0.0001(9)
C57 0.0617(14) 0.0315(10) 0.0690(16) 0.0174(10) -0.0083(12) -0.0052(10)
C58 0.0429(11) 0.0378(10) 0.0513(12) 0.0017(9) 0.0169(9) -0.0010(8)
C59 0.0423(11) 0.0629(13) 0.0292(9) -0.0194(9) 0.0045(8) 0.0112(9)
C60 0.064(3) 0.101(4) 0.088(4) -0.075(3) 0.008(3) -0.006(3)
C61 0.067(3) 0.137(5) 0.061(3) -0.059(3) -0.010(3) 0.059(4)
C62 0.134(5) 0.108(4) 0.037(2) -0.007(2) 0.047(3) 0.010(3)
C63 0.0622(13) 0.0310(9) 0.0356(10) -0.0075(8) 0.0057(9) -0.0019(9)
C64 0.0864(19) 0.0434(12) 0.0525(14) -0.0086(10) 0.0067(13) -0.0251(12)
C65 0.0659(15) 0.0468(13) 0.0602(15) 0.0016(11) 0.0157(12) -0.0130(11)
C66 0.0454(11) 0.0382(10) 0.0390(11) 0.0001(8) 0.0108(9) -0.0038(8)
C67 0.0390(11) 0.0624(14) 0.0457(12) 0.0173(10) -0.0084(9) -0.0182(10)
C70 0.0519(13) 0.0766(16) 0.0413(12) 0.0274(11) -0.0171(10) -0.0223(12)
C60A 0.064(4) 0.177(11) 0.061(6) -0.059(7) 0.038(4) -0.012(6)
C61A 0.195(12) 0.057(3) 0.058(5) -0.029(3) 0.029(6) 0.040(5)
C62A 0.096(6) 0.140(10) 0.039(4) -0.049(5) -0.021(4) 0.055(7)
C68A 0.051(3) 0.100(8) 0.065(4) -0.004(5) 0.016(3) -0.035(5)
C69A 0.084(7) 0.083(8) 0.032(6) 0.020(6) -0.004(5) -0.034(6)
C69 0.073(5) 0.124(8) 0.036(3) 0.019(4) -0.004(3) -0.047(5)
C68 0.047(2) 0.064(3) 0.049(2) 0.016(2) -0.0021(16) -0.018(2)

loop_
_atom_type_symbol
_atom_type_description
_atom_type_scat_dispersion_real
_atom_type_scat_dispersion_imag
_atom_type_scat_source
C C 0.0033 0.0016 'International Tables Vol C Tables 4.2.6.8 and 6.1.1.4'
H H 0.0000 0.0000 'International Tables Vol C Tables 4.2.6.8 and 6.1.1.4'
Co Co 0.3494 0.9721 'International Tables Vol C Tables 4.2.6.8 and 6.1.1.4'
O O 0.0106 0.0060 'International Tables Vol C Tables 4.2.6.8 and 6.1.1.4'

loop_
_geom_angle_atom_site_label_1
_geom_angle_atom_site_label_2
_geom_angle_atom_site_label_3
_geom_angle
O1 Co1 O2 89.03(5)
O1 Co1 O3 89.34(5)
O1 Co1 O5 95.45(5)
O1 Co1 O6 89.73(5)
O2 Co1 O3 175.72(5)
O2 Co1 O5 83.47(5)
O2 Co1 O6 89.34(5)
O3 Co1 O5 92.74(5)
O3 Co1 O6 94.61(5)
O4 Co1 O1 176.32(5)
O4 Co1 O2 92.82(5)
O4 Co1 O3 89.04(5)
O4 Co1 O5 87.92(5)
O4 Co1 O6 87.11(5)
O6 Co1 O5 171.05(5)
C1 O1 Co1 125.83(10)
C3 O2 Co1 128.07(11)
C32 O3 Co1 125.22(10)
C34 O4 Co1 128.15(11)
C63 O5 Co1 117.68(11)
C66 O5 Co1 117.40(11)
C66 O5 C63 108.15(15)
C67 O6 Co1 118.27(11)
C67 O6 C70 108.69(15)
C70 O6 Co1 119.45(12)
O1 C1 C2 126.69(15)
O1 C1 C4 116.91(14)
C2 C1 C4 116.38(14)
C1 C2 C3 125.62(16)
O2 C3 C2 123.99(15)
O2 C3 C28 115.64(15)
C2 C3 C28 120.35(15)
C5 C4 C1 119.99(14)
C9 C4 C1 119.99(14)
C9 C4 C5 120.01(15)
C4 C5 C10 122.78(15)
C6 C5 C4 118.77(16)
C6 C5 C10 118.21(16)
C7 C6 C5 121.32(17)
C6 C7 C8 119.71(18)
C7 C8 C9 120.99(18)
C4 C9 C19 123.52(15)
C8 C9 C4 119.19(16)
C8 C9 C19 117.28(15)
C11 C10 C5 118.23(17)
C11 C10 C15 119.49(17)
C15 C10 C5 122.08(17)
C10 C11 C16 120.99(19)
C12 C11 C10 119.21(19)
C12 C11 C16 119.8(2)
C13 C12 C11 122.4(2)
C12 C13 C14 117.79(19)
C12 C13 C17 121.2(2)
C14 C13 C17 121.0(2)
C13 C14 C15 122.0(2)
C10 C15 C18 121.77(18)
C14 C15 C10 119.05(18)
C14 C15 C18 119.17(18)
C20 C19 C9 120.13(16)
C20 C19 C24 120.27(16)
C24 C19 C9 119.30(16)
C19 C20 C25 121.11(18)
C21 C20 C19 119.04(18)
C21 C20 C25 119.84(19)
C22 C21 C20 121.70(19)
C21 C22 C26 121.2(2)
C23 C22 C21 118.34(17)
C23 C22 C26 120.5(2)
C22 C23 C24 121.96(18)
C19 C24 C27 121.56(16)
C23 C24 C19 118.67(17)
C23 C24 C27 119.76(17)
C29 C28 C3 107.42(16)
C29 C28 C30 108.5(2)
C29 C28 C31 109.0(2)
C30 C28 C3 113.50(16)
C31 C28 C3 108.77(16)
C31 C28 C30 109.5(2)
O3 C32 C33 126.21(15)
O3 C32 C35 115.99(13)
C33 C32 C35 117.81(14)
C32 C33 C34 125.86(15)
O4 C34 C33 124.50(15)
O4 C34 C59 115.42(15)
C33 C34 C59 120.07(15)
C36 C35 C32 119.80(14)
C40 C35 C32 121.04(14)
C40 C35 C36 119.15(15)
C35 C36 C41 122.32(14)
C37 C36 C35 119.63(15)
C37 C36 C41 118.03(15)
C38 C37 C36 121.17(16)
C37 C38 C39 119.19(17)
C38 C39 C40 121.30(17)
C35 C40 C50 124.35(15)
C39 C40 C35 119.40(15)
C39 C40 C50 116.20(15)
C42 C41 C36 121.19(15)
C42 C41 C46 119.93(15)
C46 C41 C36 118.87(15)
C41 C42 C47 121.05(16)
C43 C42 C41 118.80(16)
C43 C42 C47 120.14(17)
C44 C43 C42 122.19(18)
C43 C44 C48 121.5(2)
C45 C44 C43 117.99(18)
C45 C44 C48 120.5(2)
C44 C45 C46 122.01(18)
C41 C46 C49 121.59(16)
C45 C46 C41 119.01(17)
C45 C46 C49 119.39(17)
C51 C50 C40 119.15(15)
C55 C50 C40 120.44(15)
C55 C50 C51 120.04(15)
C50 C51 C56 121.09(16)
C52 C51 C50 118.96(17)
C52 C51 C56 119.93(17)
C53 C52 C51 121.73(17)
C52 C53 C57 120.41(19)
C54 C53 C52 118.51(16)
C54 C53 C57 121.07(19)
C53 C54 C55 121.69(18)
C50 C55 C58 121.76(16)
C54 C55 C50 119.04(17)
C54 C55 C58 119.19(17)
C34 C59 C62 104.1(2)
C34 C59 C60A 110.2(4)
C34 C59 C61A 104.7(3)
C60 C59 C34 108.9(2)
C60 C59 C62 104.9(4)
C61 C59 C34 116.2(2)
C61 C59 C60 111.3(4)
C61 C59 C62 110.6(4)
C60A C59 C61A 101.9(8)
C62A C59 C34 115.2(4)
C62A C59 C60A 112.9(7)
C62A C59 C61A 110.8(7)
O5 C63 C64 106.81(17)
C65 C64 C63 104.58(18)
C66 C65 C64 102.66(18)
O5 C66 C65 105.03(17)
O6 C67 C68 107.0(2)
C68A C67 O6 108.5(4)
O6 C70 C69A 105.9(11)
O6 C70 C69 106.4(5)
C67 C68A C69A 99.7(12)
C70 C69A C68A 100.0(16)
C68 C69 C70 101.5(8)
C67 C68 C69 101.6(6)

loop_
_geom_bond_atom_site_label_1
_geom_bond_atom_site_label_2
_geom_bond_distance
Co1 O1 2.0227(11)
Co1 O2 2.0382(12)
Co1 O3 2.0502(12)
Co1 O4 2.0143(12)
Co1 O5 2.2500(12)
Co1 O6 2.1952(13)
O1 C1 1.2664(19)
O2 C3 1.263(2)
O3 C32 1.2691(19)
O4 C34 1.264(2)
O5 C63 1.443(2)
O5 C66 1.433(2)
O6 C67 1.435(2)
O6 C70 1.440(2)
C1 C2 1.392(2)
C1 C4 1.508(2)
C2 C3 1.399(2)
C3 C28 1.538(2)
C4 C5 1.404(2)
C4 C9 1.403(2)
C5 C6 1.389(3)
C5 C10 1.500(2)
C6 C7 1.377(3)
C7 C8 1.378(3)
C8 C9 1.387(2)
C9 C19 1.500(2)
C10 C11 1.398(3)
C10 C15 1.399(3)
C11 C12 1.385(3)
C11 C16 1.499(3)
C12 C13 1.378(3)
C13 C14 1.380(3)
C13 C17 1.517(3)
C14 C15 1.393(3)
C15 C18 1.506(3)
C19 C20 1.394(3)
C19 C24 1.399(2)
C20 C21 1.393(3)
C20 C25 1.506(3)
C21 C22 1.383(3)
C22 C23 1.381(3)
C22 C26 1.512(3)
C23 C24 1.394(2)
C24 C27 1.500(3)
C28 C29 1.520(3)
C28 C30 1.533(3)
C28 C31 1.521(3)
C32 C33 1.394(2)
C32 C35 1.517(2)
C33 C34 1.396(2)
C34 C59 1.538(2)
C35 C36 1.405(2)
C35 C40 1.403(2)
C36 C37 1.392(2)
C36 C41 1.495(2)
C37 C38 1.378(3)
C38 C39 1.381(3)
C39 C40 1.394(2)
C40 C50 1.495(2)
C41 C42 1.397(2)
C41 C46 1.402(2)
C42 C43 1.387(3)
C42 C47 1.505(2)
C43 C44 1.385(3)
C44 C45 1.380(3)
C44 C48 1.511(3)
C45 C46 1.387(3)
C46 C49 1.512(3)
C50 C51 1.399(2)
C50 C55 1.399(2)
C51 C52 1.391(2)
C51 C56 1.504(3)
C52 C53 1.384(3)
C53 C54 1.381(3)
C53 C57 1.507(3)
C54 C55 1.392(2)
C55 C58 1.509(3)
C59 C60 1.531(5)
C59 C61 1.466(5)
C59 C62 1.584(6)
C59 C60A 1.573(9)
C59 C61A 1.606(9)
C59 C62A 1.379(8)
C63 C64 1.517(3)
C64 C65 1.516(3)
C65 C66 1.500(3)
C67 C68A 1.404(10)
C67 C68 1.477(5)
C70 C69A 1.46(3)
C70 C69 1.540(13)
C68A C69A 1.63(3)
C69 C68 1.539(15)

loop_
_geom_torsion_atom_site_label_1
_geom_torsion_atom_site_label_2
_geom_torsion_atom_site_label_3
_geom_torsion_atom_site_label_4
_geom_torsion
Co1 O1 C1 C2 -10.6(2)
Co1 O1 C1 C4 170.92(10)
Co1 O2 C3 C2 -3.7(2)
Co1 O2 C3 C28 177.77(11)
Co1 O3 C32 C33 -9.4(2)
Co1 O3 C32 C35 170.43(10)
Co1 O4 C34 C33 3.5(3)
Co1 O4 C34 C59 -177.47(13)
Co1 O5 C63 C64 150.04(15)
Co1 O5 C66 C65 -167.82(14)
Co1 O6 C67 C68A -125.8(9)
Co1 O6 C67 C68 -161.5(3)
Co1 O6 C70 C69A 154.2(11)
Co1 O6 C70 C69 136.5(5)
O1 C1 C2 C3 3.5(3)
O1 C1 C4 C5 -106.71(18)
O1 C1 C4 C9 73.7(2)
O2 C3 C28 C29 74.7(2)
O2 C3 C28 C30 -165.33(19)
O2 C3 C28 C31 -43.1(2)
O3 C32 C33 C34 0.8(3)
O3 C32 C35 C36 -113.51(17)
O3 C32 C35 C40 65.7(2)
O4 C34 C59 C60 46.6(4)
O4 C34 C59 C61 173.3(4)
O4 C34 C59 C62 -64.8(3)
O4 C34 C59 C60A -133.7(7)
O4 C34 C59 C61A 117.5(6)
O4 C34 C59 C62A -4.5(8)
O5 C63 C64 C65 8.8(3)
O6 C67 C68A C69A -33.4(15)
O6 C67 C68 C69 36.3(7)
O6 C70 C69A C68A -32.7(15)
O6 C70 C69 C68 25.1(9)
C1 C2 C3 O2 4.4(3)
C1 C2 C3 C28 -177.18(16)
C1 C4 C5 C6 -178.71(18)
C1 C4 C5 C10 7.0(3)
C1 C4 C9 C8 178.41(18)
C1 C4 C9 C19 -2.2(3)
C2 C1 C4 C5 74.6(2)
C2 C1 C4 C9 -104.94(19)
C2 C3 C28 C29 -103.8(2)
C2 C3 C28 C30 16.1(3)
C2 C3 C28 C31 138.3(2)
C4 C1 C2 C3 -178.03(16)
C4 C5 C6 C7 0.2(3)
C4 C5 C10 C11 83.2(2)
C4 C5 C10 C15 -102.0(2)
C4 C9 C19 C20 94.7(2)
C4 C9 C19 C24 -91.5(2)
C5 C4 C9 C8 -1.2(3)
C5 C4 C9 C19 178.19(17)
C5 C6 C7 C8 -1.0(4)
C5 C10 C11 C12 174.55(19)
C5 C10 C11 C16 -5.2(3)
C5 C10 C15 C14 -176.29(19)
C5 C10 C15 C18 2.7(3)
C6 C5 C10 C11 -91.1(2)
C6 C5 C10 C15 83.8(3)
C6 C7 C8 C9 0.7(4)
C7 C8 C9 C4 0.4(3)
C7 C8 C9 C19 -179.0(2)
C8 C9 C19 C20 -85.9(2)
C8 C9 C19 C24 87.9(2)
C9 C4 C5 C6 0.9(3)
C9 C4 C5 C10 -173.40(17)
C9 C19 C20 C21 173.55(17)
C9 C19 C20 C25 -5.8(3)
C9 C19 C24 C23 -172.90(15)
C9 C19 C24 C27 7.5(2)
C10 C5 C6 C7 174.7(2)
C10 C11 C12 C13 1.6(4)
C11 C10 C15 C14 -1.5(3)
C11 C10 C15 C18 177.4(2)
C11 C12 C13 C14 -0.8(4)
C11 C12 C13 C17 178.5(3)
C12 C13 C14 C15 -1.2(4)
C13 C14 C15 C10 2.4(3)
C13 C14 C15 C18 -176.6(2)
C15 C10 C11 C12 -0.4(3)
C15 C10 C11 C16 179.9(2)
C16 C11 C12 C13 -178.6(2)
C17 C13 C14 C15 179.5(3)
C19 C20 C21 C22 -0.8(3)
C20 C19 C24 C23 0.9(2)
C20 C19 C24 C27 -178.78(17)
C20 C21 C22 C23 1.0(3)
C20 C21 C22 C26 -179.3(2)
C21 C22 C23 C24 -0.3(3)
C22 C23 C24 C19 -0.6(3)
C22 C23 C24 C27 179.01(18)
C24 C19 C20 C21 -0.2(3)
C24 C19 C20 C25 -179.54(18)
C25 C20 C21 C22 178.6(2)
C26 C22 C23 C24 -179.95(19)
C32 C33 C34 O4 2.6(3)
C32 C33 C34 C59 -176.38(18)
C32 C35 C36 C37 174.70(15)
C32 C35 C36 C41 -6.9(2)
C32 C35 C40 C39 -176.97(16)
C32 C35 C40 C50 5.7(3)
C33 C32 C35 C36 66.3(2)
C33 C32 C35 C40 -114.49(18)
C33 C34 C59 C60 -134.3(4)
C33 C34 C59 C61 -7.7(5)
C33 C34 C59 C62 114.2(3)
C33 C34 C59 C60A 45.4(7)
C33 C34 C59 C61A -63.5(6)
C33 C34 C59 C62A 174.5(8)
C35 C32 C33 C34 -178.98(16)
C35 C36 C37 C38 3.4(3)
C35 C36 C41 C42 80.0(2)
C35 C36 C41 C46 -101.23(19)
C35 C40 C50 C51 -109.34(19)
C35 C40 C50 C55 77.7(2)
C36 C35 C40 C39 2.2(2)
C36 C35 C40 C50 -175.10(16)
C36 C37 C38 C39 0.0(3)
C36 C41 C42 C43 -178.96(16)
C36 C41 C42 C47 2.2(2)
C36 C41 C46 C45 178.54(16)
C36 C41 C46 C49 -0.1(3)
C37 C36 C41 C42 -101.6(2)
C37 C36 C41 C46 77.1(2)
C37 C38 C39 C40 -2.4(3)
C38 C39 C40 C35 1.2(3)
C38 C39 C40 C50 178.77(19)
C39 C40 C50 C51 73.3(2)
C39 C40 C50 C55 -99.7(2)
C40 C35 C36 C37 -4.5(2)
C40 C35 C36 C41 173.85(15)
C40 C50 C51 C52 -172.27(15)
C40 C50 C51 C56 9.6(2)
C40 C50 C55 C54 173.80(15)
C40 C50 C55 C58 -5.3(3)
C41 C36 C37 C38 -175.00(18)
C41 C42 C43 C44 -0.2(3)
C42 C41 C46 C45 -2.7(3)
C42 C41 C46 C49 178.62(17)
C42 C43 C44 C45 -1.6(3)
C42 C43 C44 C48 178.9(2)
C43 C44 C45 C46 1.1(3)
C44 C45 C46 C41 1.0(3)
C44 C45 C46 C49 179.7(2)
C46 C41 C42 C43 2.3(3)
C46 C41 C42 C47 -176.55(16)
C47 C42 C43 C44 178.72(19)
C48 C44 C45 C46 -179.3(2)
C50 C51 C52 C53 -1.9(3)
C51 C50 C55 C54 0.9(2)
C51 C50 C55 C58 -178.18(17)
C51 C52 C53 C54 1.4(3)
C51 C52 C53 C57 -177.31(18)
C52 C53 C54 C55 0.3(3)
C53 C54 C55 C50 -1.4(3)
C53 C54 C55 C58 177.68(18)
C55 C50 C51 C52 0.7(2)
C55 C50 C51 C56 -177.40(16)
C56 C51 C52 C53 176.22(17)
C57 C53 C54 C55 179.01(18)
C63 O5 C66 C65 -31.7(2)
C63 C64 C65 C66 -26.9(3)
C64 C65 C66 O5 36.0(3)
C66 O5 C63 C64 14.1(2)
C67 O6 C70 C69A 14.3(11)
C67 O6 C70 C69 -3.5(6)
C67 C68A C69A C70 40.6(17)
C70 O6 C67 C68A 14.7(9)
C70 O6 C67 C68 -21.1(4)
C70 C69 C68 C67 -36.5(9)

loop_
_smtbx_masks_void_nr
_smtbx_masks_void_average_x
_smtbx_masks_void_average_y
_smtbx_masks_void_average_z
_smtbx_masks_void_volume
_smtbx_masks_void_count_electrons
1 0.030 0.076 0.951 27.0 0.0
2 -0.030 0.924 0.049 27.0 0.0
3 0.076 0.470 0.549 27.0 0.0
4 0.250 0.250 -0.192 383.6 54.6
5 0.250 0.750 -0.218 299.3 84.4
6 0.424 0.030 0.549 27.0 0.0
7 0.470 0.424 -0.049 27.0 0.0
8 0.530 0.576 0.049 27.0 0.0
9 0.576 0.970 0.451 27.0 0.0
10 0.750 0.750 -0.227 383.6 54.6
11 0.750 0.250 -0.611 299.3 84.4
12 0.924 0.530 0.451 27.0 0.0
